data_4506718
loop_
_publ_author_name
'Prohens, Rafel'
'Portell, Anna'
'Alcob Xavier'

_publ_section_title
;
 Effect of Preorganization on the Polymorphism and Cocrystallization of a
 Squaramide Compound
;
_journal_issue 9
_journal_name_full 'Crystal Growth &amp; Design'
_journal_page_first 4548
_journal_paper_doi 10.1021/cg300727r
_journal_volume 12
_journal_year 2012
_chemical_formula_moiety 'C22 H32 N4 O6, 2(C6 H6 O2)'
_chemical_formula_sum 'C34 H44 N4 O10'
_chemical_formula_weight 668
_chemical_name_systematic ' ?'
_space_group_IT_number 2
_symmetry_cell_setting triclinic
_symmetry_space_group_name_Hall '-P 1'
_symmetry_space_group_name_H-M 'P -1'
_cell_angle_alpha 86.5493(4)
_cell_angle_beta 99.3077(4)
_cell_angle_gamma 122.3577(4)
_cell_formula_units_Z 1
_cell_length_a 11.41571(9)
_cell_length_b 10.98858(10)
_cell_length_c 8.19298(5)
_cell_measurement_temperature 293
_cell_volume 856.303(12)
_computing_structure_refinement FULLPROF
_diffrn_ambient_temperature 293
_diffrn_radiation_type 'Cu K\a'
_diffrn_radiation_wavelength 1.54175
_diffrn_source 'rotating-anode X-ray tube'
_pd_char_colour colourless
_pd_instr_location ' ?'
_pd_meas_2theta_range_inc 0.013000
_pd_meas_2theta_range_max 69.98200
_pd_meas_2theta_range_min 2.01800
_pd_meas_number_of_points 5229
_pd_proc_2theta_range_inc 0.013000
_pd_proc_2theta_range_max 69.9936
_pd_proc_2theta_range_min 2.0296
_pd_proc_ls_pref_orient_corr ' ?'
_pd_proc_ls_prof_R_factor 2.8278
_pd_proc_ls_prof_wR_expected 0.9206
_pd_proc_ls_prof_wR_factor 3.6039
_pd_proc_wavelength 1.541840
_pd_spec_mounting ' ?'
_refine_ls_number_parameters 88
_refine_ls_number_reflns 1793
_refine_ls_number_restraints 121
_refine_ls_R_I_factor 3.5913
_cod_data_source_file cg300727r_si_005.cif
_cod_data_source_block A-107-181-22b
_cod_depositor_comments
;
The following automatic conversions were performed:

'_symmetry_cell_setting' value 'Triclinic' changed to 'triclinic'
according to /home/saulius/struct/CIF-dictionaries/cif_core.dic
dictionary named 'cif_core.dic' version 2.4.2 from 2011-04-26.

Automatic conversion script
Id: cif_fix_values 1891 2012-01-12 08:04:46Z andrius 
;
_cod_database_code 4506718
_pd_proc_ls_prof_cr_factor 6.7267
_pd_proc_ls_prof_cwr_factor 6.7573
_pd_proc_ls_prof_cwr_expected 1.7262
_pd_proc_ls_prof_chi2 15.3232
_pd_proc_ls_prof_echi2 15.3232

loop_
_symmetry_equiv_pos_as_xyz
x,y,z
-x,-y,-z

loop_
_atom_site_label
_atom_site_fract_x
_atom_site_fract_y
_atom_site_fract_z
_atom_site_U_iso_or_equiv
_atom_site_occupancy
_atom_site_adp_type
_atom_site_type_symbol
H1 0.47664 0.03763 0.83481 0.164(10) 1.00000 Uiso H
C2 0.4048(7) 0.0616(7) 0.8625(10) 0.0596(10) 1.00000 Uiso C
C3 0.1927(7) 0.1178(7) 0.8975(12) 0.0596(10) 1.00000 Uiso C
C4 0.2695(7) -0.0484(7) 0.8873(14) 0.0596(10) 1.00000 Uiso C
C5 0.4200(7) 0.1971(7) 0.8313(13) 0.0596(10) 1.00000 Uiso C
C6 0.3174(7) 0.2297(6) 0.8502(11) 0.0596(10) 1.00000 Uiso C
C7 0.1634(7) -0.0256(6) 0.9126(12) 0.0596(10) 1.00000 Uiso C
H8 0.34005 0.33312 0.85749 0.164(10) 1.00000 Uiso H
H9 0.06344 -0.11656 0.94381 0.164(10) 1.00000 Uiso H
H10 0.10996 0.13072 0.92268 0.164(10) 1.00000 Uiso H
O11 0.2472(6) -0.1796(5) 0.9108(7) 0.0843(12) 1.00000 Uiso O
H12 0.153181 -0.250092 0.944429 0.164(10) 1.00000 Uiso H
O13 0.5410(5) 0.3013(6) 0.7850(6) 0.0843(12) 1.00000 Uiso O
H14 0.530134 0.388164 0.774279 0.164(10) 1.00000 Uiso H
C15 1.0931(7) 0.4590(8) 0.9845(9) 0.0596(10) 1.00000 Uiso C
C16 0.8905(6) 0.4755(7) 0.8467(9) 0.0596(10) 1.00000 Uiso C
N17 0.9515(6) 0.3821(6) 0.8988(7) 0.034(2) 1.00000 Uiso N
H18 1.16454 0.54782 0.90289 0.164(10) 1.00000 Uiso H
H19 0.94136 0.55700 0.74511 0.164(10) 1.00000 Uiso H
H20 1.14677 0.40775 1.04264 0.164(10) 1.00000 Uiso H
H21 0.77158 0.41628 0.79960 0.164(10) 1.00000 Uiso H
C22 0.9289(6) 0.2977(6) 0.7488(7) 0.0596(10) 1.00000 Uiso C
H23 0.96319 0.37608 0.64924 0.164(10) 1.00000 Uiso H
H24 1.00021 0.25881 0.77917 0.164(10) 1.00000 Uiso H
C25 0.7799(6) 0.1843(6) 0.6866(7) 0.0596(10) 1.00000 Uiso C
H26 0.71041 0.21198 0.70129 0.164(10) 1.00000 Uiso H
H27 0.75707 0.08767 0.77048 0.164(10) 1.00000 Uiso H
C28 0.7569(6) 0.1223(6) 0.5134(7) 0.0596(10) 1.00000 Uiso C
H29 0.83307 0.22647 0.45200 0.164(10) 1.00000 Uiso H
H30 0.65481 0.07774 0.45539 0.164(10) 1.00000 Uiso H
N31 0.8200(6) 0.0303(6) 0.5306(8) 0.034(2) 1.00000 Uiso N
H32 0.92168 0.08250 0.50195 0.164(10) 1.00000 Uiso H
C33 0.7649(8) -0.1026(8) 0.5870(13) 0.0596(10) 1.00000 Uiso C
C34 0.8118(8) -0.2072(9) 0.6137(13) 0.0596(10) 1.00000 Uiso C
C35 0.6402(7) -0.1953(8) 0.6588(13) 0.0596(10) 1.00000 Uiso C
C36 0.6800(9) -0.3066(8) 0.6887(15) 0.0596(10) 1.00000 Uiso C
O37 0.9105(5) -0.2074(6) 0.5797(7) 0.0843(12) 1.00000 Uiso O
O38 0.6244(6) -0.4248(6) 0.7487(7) 0.0843(12) 1.00000 Uiso O
O39 0.5289(5) -0.1897(6) 0.6703(8) 0.0843(12) 1.00000 Uiso O
C40 0.4280(7) -0.3157(6) 0.7511(7) 0.0596(10) 1.00000 Uiso C
H41 0.37548 -0.28399 0.83229 0.164(10) 1.00000 Uiso H
C42 0.3206(6) -0.4319(6) 0.6154(7) 0.0596(10) 1.00000 Uiso C
H43 0.28995 -0.37311 0.52071 0.164(10) 1.00000 Uiso H
H44 0.37335 -0.47624 0.56699 0.164(10) 1.00000 Uiso H
H45 0.23139 -0.51319 0.67462 0.164(10) 1.00000 Uiso H
H46 0.48661 -0.35917 0.83812 0.164(10) 1.00000 Uiso H

loop_
_atom_type_symbol
_atom_type_scat_Cromer_Mann_a1
_atom_type_scat_Cromer_Mann_b1
_atom_type_scat_Cromer_Mann_a2
_atom_type_scat_Cromer_Mann_b2
_atom_type_scat_Cromer_Mann_a3
_atom_type_scat_Cromer_Mann_b3
_atom_type_scat_Cromer_Mann_a4
_atom_type_scat_Cromer_Mann_b4
_atom_type_scat_Cromer_Mann_c
_atom_type_scat_dispersion_real
_atom_type_scat_dispersion_imag
_atom_type_scat_source
h 0.49300 10.51090 0.32291 26.12570 0.14019 3.14236 0.04081 57.79970 0.00304 0.00000 0.00000 International_Tables_for_Crystallography_Vol.C(1991)_Tables_6.1.1.4_and_6.1.1.5
c 2.31000 20.84390 1.02000 10.20750 1.58860 0.56870 0.86500 51.65120 0.21560 0.01700 0.00900 International_Tables_for_Crystallography_Vol.C(1991)_Tables_6.1.1.4_and_6.1.1.5
o 3.04850 13.27710 2.28680 5.70110 1.54630 0.32390 0.86700 32.90890 0.25080 0.04700 0.03200 International_Tables_for_Crystallography_Vol.C(1991)_Tables_6.1.1.4_and_6.1.1.5
n 12.21260 0.00570 3.13220 9.89330 2.01250 28.99750 1.16630 0.58260 -11.52900 0.02900 0.01800 International_Tables_for_Crystallography_Vol.C(1991)_Tables_6.1.1.4_and_6.1.1.5

loop_
_geom_angle_atom_site_label_1
_geom_angle_atom_site_label_2
_geom_angle_atom_site_label_3
_geom_angle
? ? ? ?
H1 C2 C4 121.0
H1 C2 C5 123.0
C4 C2 C5 114.1(7)
C6 C3 C7 121.7(8)
C6 C3 H10 124.0
C7 C3 H10 115.0
C2 C4 C7 124.3(8)
C2 C4 O11 116.9(8)
C7 C4 O11 118.1(8)
C2 C5 C6 124.5(8)
C2 C5 O13 116.7(7)
C6 C5 O13 118.7(7)
C3 C6 C5 116.8(7)
C3 C6 H8 119.0
C5 C6 H8 123.0
C3 C7 C4 117.3(8)
C3 C7 H9 123.0
C4 C7 H9 120.0
C4 O11 H12 113.0
C5 O13 H14 103.0
N17 C15 H18 110.0
N17 C15 H20 124.0
H18 C15 H20 108.0
N17 C16 H19 115.0
N17 C16 H21 117.0
H19 C16 H21 104.0
C15 N17 C16 114.7(6)
C15 N17 C22 114.8(6)
C16 N17 C22 106.9(5)
N17 C22 H23 106.0
N17 C22 H24 105.0
N17 C22 C25 115.7(5)
H23 C22 H24 110.0
H23 C22 C25 105.0
H24 C22 C25 115.0
C22 C25 H26 114.0
C22 C25 H27 104.0
C22 C25 C28 114.2(5)
H26 C25 H27 107.0
H26 C25 C28 114.0
H27 C25 C28 103.0
C25 C28 H29 99.0
C25 C28 H30 112.0
C25 C28 N31 106.8(5)
H29 C28 H30 112.0
H29 C28 N31 106.0
H30 C28 N31 119.0
C28 N31 H32 114.0
C28 N31 C33 127.7(7)
H32 N31 C33 118.0
N31 C33 C34 134.8(9)
N31 C33 C35 132.3(9)
C34 C33 C35 92.7(8)
C33 C34 C36 87.9(7)
C33 C34 O37 133.5(9)
C36 C34 O37 138.6(9)
C33 C35 C36 90.4(7)
C33 C35 O39 133.0(8)
C36 C35 O39 136.0(8)
C34 C36 C35 89.1(8)
C34 C36 O38 138(1)
C35 C36 O38 133.1(9)
C35 O39 C40 110.9(6)
O39 C40 H41 110.0
O39 C40 C42 108.4(5)
O39 C40 H46 109.0
H41 C40 C42 113.0
H41 C40 H46 107.0
C42 C40 H46 110.0
C40 C42 H43 105.0
C40 C42 H44 108.0
C40 C42 H45 107.0
H43 C42 H44 112.0
H43 C42 H45 112.0
H44 C42 H45 112.0

loop_
_geom_bond_atom_site_label_1
_geom_bond_atom_site_label_2
_geom_bond_distance
? ? ?
H1 C2 1.04
C2 C4 1.401(9)
C2 C5 1.42(1)
C3 C6 1.391(9)
C3 C7 1.43(1)
C3 H10 1.08
C4 C7 1.41(1)
C4 O11 1.33(1)
C5 C6 1.43(1)
C5 O13 1.337(8)
C6 H8 1.020
C7 H9 1.100
O11 H12 1.00
O13 H14 1.02
C15 N17 1.436(8)
C15 H18 1.14
C15 H20 1.08
C16 N17 1.53(1)
C16 H19 1.16
C16 H21 1.15
N17 C22 1.488(9)
C22 H23 1.10
C22 H24 1.10
C22 C25 1.494(7)
C25 H26 1.01
C25 H27 1.16
C25 C28 1.533(9)
C28 H29 1.15
C28 H30 1.03
C28 N31 1.51(1)
N31 H32 1.04
N31 C33 1.33(1)
C33 C34 1.50(2)
C33 C35 1.43(1)
C34 C36 1.51(1)
C34 O37 1.20(1)
C35 C36 1.51(2)
C35 O39 1.32(1)
C36 O38 1.21(1)
O39 C40 1.453(7)
C40 H41 1.14
C40 C42 1.557(7)
C40 H46 1.15
C42 H43 1.11
C42 H44 1.08
C42 H45 1.10
